data_1522068
loop_
_publ_author_name
'Valldor, M.'
'Boullay, P.'
'Axnas, J.'
'Bryntse, I.'

_publ_section_title
;
 X-ray diffraction studies of 2212-type superconductors in the Tl - Hg -
 Ba - Sr - Ca - Cu - O system
;
_journal_name_full 'Journal of Solid State Chemistry'
_journal_page_first 106
_journal_page_last 117
_journal_volume 153
_journal_year 2000
_chemical_formula_sum 'Ba0.74 Ca0.91 Cu2 Hg0.7 O7.9 Sr1.35 Tl1.3'
_chemical_name_systematic 'Tl1.3 Hg0.7 Ba0.74 Sr1.35 Ca0.91 Cu2 O7.9'
_space_group_IT_number 139
_symmetry_space_group_name_Hall '-I 4 2'
_symmetry_space_group_name_H-M 'I 4/m m m'
_cell_angle_alpha 90
_cell_angle_beta 90
_cell_angle_gamma 90
_cell_formula_units_Z 2
_cell_length_a 3.81766
_cell_length_b 3.81766
_cell_length_c 28.911
_cell_volume 421.364
_citation_journal_id_ASTM JSSCBI
_cod_data_source_file Valldor_JSSCBI_2000_1934.cif
_cod_data_source_block Ba0.74Ca0.91Cu2Hg0.7O7.9Sr1.35Tl1.3
_cod_original_cell_volume 421.3642
_cod_database_code 1522068

loop_
_symmetry_equiv_pos_as_xyz
x,y,z
-y,x,z
-x,-y,z
y,-x,z
x,-y,-z
y,x,-z
-x,y,-z
-y,-x,-z
-x,-y,-z
y,-x,-z
x,y,-z
-y,x,-z
-x,y,z
-y,-x,z
x,-y,z
y,x,z
x+1/2,y+1/2,z+1/2
-y+1/2,x+1/2,z+1/2
-x+1/2,-y+1/2,z+1/2
y+1/2,-x+1/2,z+1/2
x+1/2,-y+1/2,-z+1/2
y+1/2,x+1/2,-z+1/2
-x+1/2,y+1/2,-z+1/2
-y+1/2,-x+1/2,-z+1/2
-x+1/2,-y+1/2,-z+1/2
y+1/2,-x+1/2,-z+1/2
x+1/2,y+1/2,-z+1/2
-y+1/2,x+1/2,-z+1/2
-x+1/2,y+1/2,z+1/2
-y+1/2,-x+1/2,z+1/2
x+1/2,-y+1/2,z+1/2
y+1/2,x+1/2,z+1/2

loop_
_atom_site_label
_atom_site_type_symbol
_atom_site_fract_x
_atom_site_fract_y
_atom_site_fract_z
_atom_site_occupancy
_atom_site_U_iso_or_equiv
Tl1 Tl+3 0.5 0.5 0.21192 0.65 0.0
Cu2 Cu+2 0.5 0.5 0.0572 1 0.0
Ca1 Ca+2 0 0 0 0.91 0.0
Sr1 Sr+2 0 0 0 0.09 0.0
O2 O-2 0.5 0.5 0.1429 1 0.0
Ba1 Ba+2 0 0 0.1209 0.37 0.0
Hg1 Hg+2 0.5 0.5 0.21192 0.35 0.0
O1 O-2 0 0.5 0.054 1 0.0
Sr2 Sr+2 0 0 0.1209 0.63 0.0
O3 O-2 0 0 0.2134 0.95 0.0
